data_4082433
loop_
_publ_author_name
'Li, Ying-Zhou'
'Ganguly, Rakesh'
'Leong, Weng Kee'

_publ_section_title
;
 Oxidative Addition across Sb--H and Sb--Sb Bonds by an Osmium Carbonyl
 Cluster: Trapping the Intermediate
;
_journal_issue 3
_journal_name_full Organometallics
_journal_page_first 823
_journal_paper_doi 10.1021/om401206d
_journal_volume 33
_journal_year 2014
_chemical_formula_sum 'C28 H11 O16 Os3 Sb W'
_chemical_formula_weight 1479.57
_chemical_name_systematic
; 
 ? 
;
_space_group_IT_number 2
_symmetry_cell_setting triclinic
_symmetry_space_group_name_Hall '-P 1'
_symmetry_space_group_name_H-M 'P -1'
_atom_sites_solution_hydrogens geom
_atom_sites_solution_primary direct
_atom_sites_solution_secondary difmap
_audit_creation_method SHELXL-97
_cell_angle_alpha 82.5050(10)
_cell_angle_beta 85.6290(10)
_cell_angle_gamma 82.0250(10)
_cell_formula_units_Z 2
_cell_length_a 11.2374(3)
_cell_length_b 11.8935(3)
_cell_length_c 12.6269(3)
_cell_measurement_reflns_used 9985
_cell_measurement_temperature 103(2)
_cell_measurement_theta_max 30.99
_cell_measurement_theta_min 2.24
_cell_volume 1654.10(7)
_computing_cell_refinement 'Bruker SMART'
_computing_data_collection 'Bruker SMART'
_computing_data_reduction 'Bruker SAINT'
_computing_molecular_graphics 'Bruker SHELXTL'
_computing_publication_material 'Bruker SHELXTL'
_computing_structure_refinement 'SHELXL-97 (Sheldrick, 1997)'
_computing_structure_solution 'SHELXS-97 (Sheldrick, 1990)'
_diffrn_ambient_temperature 103(2)
_diffrn_measured_fraction_theta_full 0.999
_diffrn_measured_fraction_theta_max 0.999
_diffrn_measurement_device_type 'CCD area detector'
_diffrn_measurement_method 'phi and omega scans'
_diffrn_radiation_monochromator graphite
_diffrn_radiation_source 'fine-focus sealed tube'
_diffrn_radiation_type MoK\a
_diffrn_radiation_wavelength 0.71073
_diffrn_reflns_av_R_equivalents 0.0457
_diffrn_reflns_av_sigmaI/netI 0.0322
_diffrn_reflns_limit_h_max 14
_diffrn_reflns_limit_h_min -14
_diffrn_reflns_limit_k_max 14
_diffrn_reflns_limit_k_min -14
_diffrn_reflns_limit_l_max 15
_diffrn_reflns_limit_l_min -15
_diffrn_reflns_number 36001
_diffrn_reflns_theta_full 26.37
_diffrn_reflns_theta_max 26.37
_diffrn_reflns_theta_min 2.53
_exptl_absorpt_coefficient_mu 15.824
_exptl_absorpt_correction_T_max 0.3642
_exptl_absorpt_correction_T_min 0.0955
_exptl_absorpt_correction_type multi-scan
_exptl_absorpt_process_details SADABS
_exptl_crystal_colour yellow
_exptl_crystal_density_diffrn 2.971
_exptl_crystal_density_method 'not measured'
_exptl_crystal_description block
_exptl_crystal_F_000 1320
_exptl_crystal_size_max 0.28
_exptl_crystal_size_mid 0.08
_exptl_crystal_size_min 0.08
_refine_diff_density_max 1.082
_refine_diff_density_min -1.670
_refine_diff_density_rms 0.206
_refine_ls_extinction_method none
_refine_ls_goodness_of_fit_ref 1.093
_refine_ls_hydrogen_treatment constr
_refine_ls_matrix_type full
_refine_ls_number_parameters 442
_refine_ls_number_reflns 6740
_refine_ls_number_restraints 0
_refine_ls_restrained_S_all 1.093
_refine_ls_R_factor_all 0.0233
_refine_ls_R_factor_gt 0.0198
_refine_ls_shift/su_max 0.001
_refine_ls_shift/su_mean 0.000
_refine_ls_structure_factor_coef Fsqd
_refine_ls_weighting_details 'calc w=1/[\s^2^(Fo^2^)+(0.0133P)^2^+1.1741P] where P=(Fo^2^+2Fc^2^)/3'
_refine_ls_weighting_scheme calc
_refine_ls_wR_factor_gt 0.0446
_refine_ls_wR_factor_ref 0.0457
_reflns_number_gt 6177
_reflns_number_total 6740
_reflns_threshold_expression >2sigma(I)
_cod_data_source_file om401206d_si_001.cif
_cod_data_source_block lwk324r
_cod_depositor_comments
;
The following automatic conversions were performed:

'_symmetry_cell_setting' value 'Triclinic' changed to 'triclinic'
according to
/usr/data/users/saulius/automatic-downloads/current/ACS/lib/dictionaries/cif_core.dic
dictionary named 'cif_core.dic' version 2.4.2 from 2011-04-26.

Automatic conversion script
Id: cif_fix_values 2281 2013-09-26 08:29:07Z andrius 
;
_cod_original_cell_volume 1654.11(7)
_cod_original_sg_symbol_H-M P-1
_cod_database_code 4082433

loop_
_symmetry_equiv_pos_as_xyz
'x, y, z'
'-x, -y, -z'

loop_
_atom_site_label
_atom_site_type_symbol
_atom_site_fract_x
_atom_site_fract_y
_atom_site_fract_z
_atom_site_U_iso_or_equiv
_atom_site_adp_type
_atom_site_occupancy
_atom_site_symmetry_multiplicity
_atom_site_calc_flag
_atom_site_refinement_flags
Os1 Os 0.224916(15) 0.401724(15) 0.179301(13) 0.00803(5) Uani 1 1 d .
Os2 Os 0.387628(15) 0.333194(15) 0.363792(13) 0.00923(5) Uani 1 1 d .
H1 H 0.2633 0.2933 0.2947 0.030 Uiso 1 1 d R
Os3 Os 0.383592(15) 0.552810(15) 0.233979(13) 0.00929(5) Uani 1 1 d .
W1 W -0.088767(15) 0.181122(16) 0.306111(14) 0.01011(5) Uani 1 1 d .
Sb1 Sb 0.10302(2) 0.22667(3) 0.15877(2) 0.00858(7) Uani 1 1 d .
O11 O 0.4134(3) 0.2930(3) 0.0199(3) 0.0181(8) Uani 1 1 d .
O12 O 0.1194(3) 0.5594(3) -0.0090(3) 0.0189(8) Uani 1 1 d .
O13 O 0.0184(3) 0.4979(3) 0.3308(3) 0.0181(8) Uani 1 1 d .
O21 O 0.5610(3) 0.2024(3) 0.2066(3) 0.0256(9) Uani 1 1 d .
O22 O 0.2013(3) 0.4491(3) 0.5233(3) 0.0193(8) Uani 1 1 d .
O23 O 0.6008(3) 0.4069(3) 0.4618(3) 0.0165(7) Uani 1 1 d .
O24 O 0.3796(4) 0.1104(3) 0.5138(3) 0.0300(9) Uani 1 1 d .
O31 O 0.5855(3) 0.4420(3) 0.0877(3) 0.0212(8) Uani 1 1 d .
O32 O 0.2986(3) 0.7299(3) 0.0481(3) 0.0205(8) Uani 1 1 d .
O33 O 0.1842(3) 0.6705(3) 0.3802(3) 0.0221(8) Uani 1 1 d .
O34 O 0.5696(3) 0.6680(3) 0.3289(3) 0.0203(8) Uani 1 1 d .
O54 O 0.0514(3) -0.0625(3) 0.3862(3) 0.0214(8) Uani 1 1 d .
O52 O -0.3046(3) 0.1416(3) 0.4722(3) 0.0254(8) Uani 1 1 d .
O53 O 0.0556(3) 0.2660(3) 0.4804(3) 0.0222(8) Uani 1 1 d .
O55 O -0.2270(3) 0.4310(3) 0.2436(3) 0.0234(8) Uani 1 1 d .
O51 O -0.2234(3) 0.0575(3) 0.1492(3) 0.0257(9) Uani 1 1 d .
C11 C 0.3463(4) 0.3334(4) 0.0806(4) 0.0126(10) Uani 1 1 d .
C12 C 0.1582(4) 0.4996(4) 0.0619(3) 0.0103(9) Uani 1 1 d .
C13 C 0.0953(4) 0.4652(4) 0.2752(4) 0.0124(10) Uani 1 1 d .
C21 C 0.4987(4) 0.2528(4) 0.2616(4) 0.0165(10) Uani 1 1 d .
C22 C 0.2688(4) 0.4098(4) 0.4632(4) 0.0142(10) Uani 1 1 d .
C23 C 0.5206(4) 0.3804(4) 0.4261(4) 0.0150(10) Uani 1 1 d .
C24 C 0.3802(4) 0.1915(4) 0.4555(4) 0.0179(11) Uani 1 1 d .
C31 C 0.5088(4) 0.4796(4) 0.1429(4) 0.0122(10) Uani 1 1 d .
C32 C 0.3307(4) 0.6648(4) 0.1168(4) 0.0156(10) Uani 1 1 d .
C33 C 0.2547(4) 0.6230(4) 0.3281(4) 0.0156(10) Uani 1 1 d .
C34 C 0.5003(4) 0.6247(4) 0.2942(4) 0.0134(10) Uani 1 1 d .
C111 C 0.0770(4) 0.2298(4) -0.0085(3) 0.0113(9) Uani 1 1 d .
C112 C 0.1409(4) 0.2920(4) -0.0889(4) 0.0141(10) Uani 1 1 d .
H112 H 0.1961 0.3386 -0.0698 0.017 Uiso 1 1 calc R
C113 C 0.1263(4) 0.2878(4) -0.1956(4) 0.0154(10) Uani 1 1 d .
H113 H 0.1720 0.3298 -0.2494 0.018 Uiso 1 1 calc R
C114 C 0.0441(4) 0.2215(4) -0.2237(4) 0.0180(11) Uani 1 1 d .
H114 H 0.0331 0.2187 -0.2971 0.022 Uiso 1 1 calc R
C115 C -0.0217(4) 0.1598(4) -0.1460(4) 0.0186(11) Uani 1 1 d .
H115 H -0.0789 0.1156 -0.1656 0.022 Uiso 1 1 calc R
C116 C -0.0036(4) 0.1628(4) -0.0384(4) 0.0168(10) Uani 1 1 d .
H116 H -0.0470 0.1184 0.0152 0.020 Uiso 1 1 calc R
C121 C 0.2450(4) 0.0855(4) 0.1672(4) 0.0118(9) Uani 1 1 d .
C122 C 0.2925(4) 0.0405(4) 0.2653(4) 0.0166(10) Uani 1 1 d .
H122 H 0.2571 0.0688 0.3290 0.020 Uiso 1 1 calc R
C123 C 0.3889(4) -0.0433(4) 0.2713(4) 0.0220(11) Uani 1 1 d .
H123 H 0.4202 -0.0724 0.3387 0.026 Uiso 1 1 calc R
C124 C 0.4413(5) -0.0862(4) 0.1788(4) 0.0234(12) Uani 1 1 d .
H124 H 0.5103 -0.1423 0.1825 0.028 Uiso 1 1 calc R
C125 C 0.3927(4) -0.0469(4) 0.0824(4) 0.0217(11) Uani 1 1 d .
H125 H 0.4256 -0.0790 0.0198 0.026 Uiso 1 1 calc R
C126 C 0.2963(4) 0.0390(4) 0.0755(4) 0.0160(10) Uani 1 1 d .
H126 H 0.2646 0.0666 0.0080 0.019 Uiso 1 1 calc R
C54 C 0.0009(4) 0.0246(4) 0.3558(3) 0.0143(10) Uani 1 1 d .
C52 C -0.2242(4) 0.1544(4) 0.4127(4) 0.0154(10) Uani 1 1 d .
C53 C 0.0011(4) 0.2385(4) 0.4169(4) 0.0150(10) Uani 1 1 d .
C55 C -0.1765(4) 0.3420(4) 0.2625(4) 0.0143(10) Uani 1 1 d .
C51 C -0.1738(4) 0.1051(4) 0.2017(4) 0.0181(11) Uani 1 1 d .

loop_
_atom_site_aniso_label
_atom_site_aniso_U_11
_atom_site_aniso_U_22
_atom_site_aniso_U_33
_atom_site_aniso_U_23
_atom_site_aniso_U_13
_atom_site_aniso_U_12
Os1 0.00775(9) 0.00820(9) 0.00832(8) -0.00149(7) -0.00055(6) -0.00116(7)
Os2 0.01024(9) 0.00873(9) 0.00891(9) -0.00106(7) -0.00191(6) -0.00119(7)
Os3 0.01061(9) 0.00842(9) 0.00928(9) -0.00126(7) -0.00069(7) -0.00257(7)
W1 0.01000(9) 0.01151(10) 0.00913(9) -0.00111(7) 0.00019(7) -0.00298(7)
Sb1 0.00925(14) 0.00933(15) 0.00753(14) -0.00150(12) -0.00041(11) -0.00212(12)
O11 0.0156(17) 0.022(2) 0.0172(17) -0.0083(15) 0.0012(14) -0.0013(15)
O12 0.0183(18) 0.021(2) 0.0160(17) 0.0017(15) -0.0032(14) 0.0009(15)
O13 0.0170(18) 0.0165(19) 0.0199(18) -0.0035(15) 0.0052(15) -0.0008(15)
O21 0.0198(19) 0.025(2) 0.029(2) -0.0085(18) -0.0005(16) 0.0110(16)
O22 0.0207(18) 0.022(2) 0.0170(18) -0.0088(16) 0.0045(15) -0.0064(16)
O23 0.0128(17) 0.020(2) 0.0178(17) -0.0055(15) -0.0029(14) -0.0025(15)
O24 0.046(2) 0.020(2) 0.024(2) 0.0078(18) -0.0104(18) -0.0109(18)
O31 0.0180(19) 0.029(2) 0.0168(18) -0.0068(16) 0.0003(15) -0.0020(16)
O32 0.028(2) 0.0168(19) 0.0161(18) 0.0030(16) -0.0047(15) -0.0022(16)
O33 0.0220(19) 0.022(2) 0.0216(19) -0.0077(16) 0.0036(15) 0.0033(16)
O34 0.0238(19) 0.021(2) 0.0191(18) -0.0009(16) -0.0052(15) -0.0125(16)
O54 0.033(2) 0.0118(19) 0.0183(18) 0.0028(15) -0.0030(15) -0.0047(16)
O52 0.0211(19) 0.028(2) 0.025(2) -0.0015(17) 0.0101(16) -0.0054(16)
O53 0.029(2) 0.028(2) 0.0129(17) -0.0029(16) -0.0023(15) -0.0114(17)
O55 0.0239(19) 0.021(2) 0.0238(19) 0.0012(16) -0.0069(15) 0.0036(16)
O51 0.0139(18) 0.032(2) 0.033(2) -0.0142(18) -0.0043(16) 0.0001(16)
C11 0.013(2) 0.013(2) 0.013(2) -0.001(2) -0.0037(19) -0.0052(19)
C12 0.009(2) 0.009(2) 0.014(2) -0.0042(19) 0.0011(17) -0.0014(18)
C13 0.012(2) 0.009(2) 0.018(2) -0.001(2) -0.0079(19) -0.0020(19)
C21 0.015(2) 0.017(3) 0.018(2) -0.001(2) -0.006(2) -0.001(2)
C22 0.016(2) 0.012(3) 0.016(2) -0.001(2) -0.009(2) -0.004(2)
C23 0.020(3) 0.012(2) 0.011(2) -0.002(2) 0.0034(19) 0.002(2)
C24 0.019(3) 0.019(3) 0.017(2) -0.002(2) -0.006(2) -0.003(2)
C31 0.013(2) 0.012(2) 0.012(2) 0.0039(19) -0.0064(19) -0.0064(19)
C32 0.017(2) 0.016(3) 0.015(2) -0.006(2) -0.0016(19) -0.001(2)
C33 0.019(3) 0.009(2) 0.020(2) 0.001(2) -0.004(2) -0.007(2)
C34 0.013(2) 0.014(3) 0.012(2) 0.000(2) 0.0002(18) -0.004(2)
C111 0.014(2) 0.011(2) 0.009(2) -0.0021(18) -0.0005(17) -0.0003(19)
C112 0.017(2) 0.013(3) 0.014(2) -0.002(2) -0.0047(19) -0.0052(19)
C113 0.017(2) 0.018(3) 0.011(2) -0.001(2) -0.0011(18) -0.002(2)
C114 0.023(3) 0.021(3) 0.011(2) -0.003(2) -0.0055(19) -0.001(2)
C115 0.022(3) 0.018(3) 0.018(2) -0.006(2) -0.005(2) -0.006(2)
C116 0.020(3) 0.015(3) 0.015(2) -0.001(2) 0.0001(19) -0.003(2)
C121 0.010(2) 0.007(2) 0.020(2) -0.0030(19) -0.0025(18) -0.0061(18)
C122 0.017(2) 0.013(3) 0.019(2) -0.001(2) 0.0006(19) -0.003(2)
C123 0.020(3) 0.020(3) 0.025(3) 0.003(2) -0.002(2) -0.002(2)
C124 0.020(3) 0.013(3) 0.035(3) 0.002(2) 0.005(2) 0.001(2)
C125 0.026(3) 0.013(3) 0.025(3) -0.003(2) 0.010(2) -0.004(2)
C126 0.020(3) 0.011(3) 0.017(2) -0.003(2) 0.0008(19) -0.003(2)
C54 0.019(2) 0.018(3) 0.008(2) -0.001(2) 0.0003(18) -0.010(2)
C52 0.020(3) 0.009(2) 0.016(2) 0.000(2) -0.002(2) -0.001(2)
C53 0.017(2) 0.012(3) 0.014(2) 0.001(2) 0.0040(19) -0.004(2)
C55 0.012(2) 0.019(3) 0.011(2) 0.001(2) 0.0014(18) -0.003(2)
C51 0.013(2) 0.023(3) 0.017(2) -0.001(2) -0.002(2) 0.003(2)

loop_
_atom_type_symbol
_atom_type_description
_atom_type_scat_dispersion_real
_atom_type_scat_dispersion_imag
_atom_type_scat_source
C C 0.0033 0.0016 'International Tables Vol C Tables 4.2.6.8 and 6.1.1.4'
H H 0.0000 0.0000 'International Tables Vol C Tables 4.2.6.8 and 6.1.1.4'
O O 0.0106 0.0060 'International Tables Vol C Tables 4.2.6.8 and 6.1.1.4'
Os Os -1.2165 7.6030 'International Tables Vol C Tables 4.2.6.8 and 6.1.1.4'
Sb Sb -0.5866 1.5461 'International Tables Vol C Tables 4.2.6.8 and 6.1.1.4'
W W -0.8490 6.8722 'International Tables Vol C Tables 4.2.6.8 and 6.1.1.4'

loop_
_geom_angle_atom_site_label_1
_geom_angle_atom_site_label_2
_geom_angle_atom_site_label_3
_geom_angle
C12 Os1 C11 88.93(18)
C12 Os1 C13 90.07(18)
C11 Os1 C13 176.33(18)
C12 Os1 Sb1 95.43(14)
C11 Os1 Sb1 85.86(14)
C13 Os1 Sb1 90.71(13)
C12 Os1 Os3 96.86(14)
C11 Os1 Os3 92.19(13)
C13 Os1 Os3 91.43(13)
Sb1 Os1 Os3 167.517(10)
C12 Os1 Os2 155.45(14)
C11 Os1 Os2 91.51(13)
C13 Os1 Os2 90.87(12)
Sb1 Os1 Os2 109.084(9)
Os3 Os1 Os2 58.591(6)
C23 Os2 C24 97.40(19)
C23 Os2 C21 90.82(19)
C24 Os2 C21 90.2(2)
C23 Os2 C22 92.46(19)
C24 Os2 C22 89.0(2)
C21 Os2 C22 176.69(19)
C23 Os2 Os3 83.75(14)
C24 Os2 Os3 175.98(15)
C21 Os2 Os3 93.68(14)
C22 Os2 Os3 87.10(13)
C23 Os2 Os1 141.29(14)
C24 Os2 Os1 121.11(14)
C21 Os2 Os1 85.76(13)
C22 Os2 Os1 91.94(12)
Os3 Os2 Os1 58.104(6)
C34 Os3 C32 102.7(2)
C34 Os3 C31 90.18(19)
C32 Os3 C31 91.57(19)
C34 Os3 C33 90.81(19)
C32 Os3 C33 89.50(19)
C31 Os3 C33 178.35(19)
C34 Os3 Os1 166.94(14)
C32 Os3 Os1 90.36(14)
C31 Os3 Os1 88.52(13)
C33 Os3 Os1 90.22(14)
C34 Os3 Os2 103.65(14)
C32 Os3 Os2 153.64(14)
C31 Os3 Os2 86.77(13)
C33 Os3 Os2 91.71(13)
Os1 Os3 Os2 63.304(6)
C52 W1 C53 90.81(19)
C52 W1 C54 90.99(18)
C53 W1 C54 85.37(19)
C52 W1 C51 87.86(19)
C53 W1 C51 173.69(19)
C54 W1 C51 88.48(19)
C52 W1 C55 88.43(18)
C53 W1 C55 91.83(19)
C54 W1 C55 177.13(18)
C51 W1 C55 94.31(19)
C52 W1 Sb1 177.83(14)
C53 W1 Sb1 87.55(13)
C54 W1 Sb1 90.29(13)
C51 W1 Sb1 93.92(13)
C55 W1 Sb1 90.20(12)
C121 Sb1 C111 95.89(17)
C121 Sb1 Os1 101.20(12)
C111 Sb1 Os1 107.55(13)
C121 Sb1 W1 110.99(12)
C111 Sb1 W1 118.20(12)
Os1 Sb1 W1 119.203(12)
O11 C11 Os1 177.0(4)
O12 C12 Os1 179.0(4)
O13 C13 Os1 177.2(4)
O21 C21 Os2 176.6(5)
O22 C22 Os2 176.8(4)
O23 C23 Os2 178.6(4)
O24 C24 Os2 175.9(4)
O31 C31 Os3 176.2(4)
O32 C32 Os3 179.2(4)
O33 C33 Os3 175.0(4)
O34 C34 Os3 179.3(4)
C116 C111 C112 118.1(4)
C116 C111 Sb1 118.7(3)
C112 C111 Sb1 123.1(3)
C113 C112 C111 121.7(4)
C112 C113 C114 119.2(4)
C115 C114 C113 120.6(4)
C114 C115 C116 119.4(5)
C111 C116 C115 120.9(5)
C122 C121 C126 118.0(4)
C122 C121 Sb1 120.3(3)
C126 C121 Sb1 121.7(3)
C123 C122 C121 121.2(5)
C122 C123 C124 120.1(5)
C125 C124 C123 119.6(5)
C124 C125 C126 120.6(5)
C125 C126 C121 120.5(5)
O54 C54 W1 178.3(4)
O52 C52 W1 177.8(4)
O53 C53 W1 176.7(4)
O55 C55 W1 176.6(4)
O51 C51 W1 175.3(4)

loop_
_geom_bond_atom_site_label_1
_geom_bond_atom_site_label_2
_geom_bond_distance
Os1 C12 1.895(4)
Os1 C11 1.942(5)
Os1 C13 1.955(5)
Os1 Sb1 2.6953(3)
Os1 Os3 2.8785(2)
Os1 Os2 3.0290(2)
Os2 C23 1.922(5)
Os2 C24 1.925(5)
Os2 C21 1.970(5)
Os2 C22 1.973(5)
Os2 Os3 2.8936(3)
Os3 C34 1.913(5)
Os3 C32 1.928(5)
Os3 C31 1.933(5)
Os3 C33 1.967(5)
W1 C52 1.985(5)
W1 C53 2.025(5)
W1 C54 2.036(5)
W1 C51 2.052(5)
W1 C55 2.054(5)
W1 Sb1 2.8017(3)
Sb1 C121 2.148(4)
Sb1 C111 2.149(4)
O11 C11 1.138(5)
O12 C12 1.143(5)
O13 C13 1.130(5)
O21 C21 1.118(6)
O22 C22 1.130(5)
O23 C23 1.137(6)
O24 C24 1.135(6)
O31 C31 1.146(5)
O32 C32 1.130(5)
O33 C33 1.128(6)
O34 C34 1.134(5)
O54 C54 1.144(6)
O52 C52 1.144(6)
O53 C53 1.151(6)
O55 C55 1.135(6)
O51 C51 1.146(6)
C111 C116 1.388(6)
C111 C112 1.391(6)
C112 C113 1.378(6)
C113 C114 1.388(7)
C114 C115 1.378(7)
C115 C116 1.396(6)
C121 C122 1.398(6)
C121 C126 1.399(6)
C122 C123 1.366(7)
C123 C124 1.392(7)
C124 C125 1.372(7)
C125 C126 1.381(7)
